data_4086126
loop_
_publ_author_name
'Hupf, Emanuel'
'Lork, Enno'
'Mebs, Stefan'
'Beckmann, Jens'

_publ_section_title
;
 Sterically Congested 5-Diphenylphosphinoacenaphth-6-yl-silanes and
 -silanols
;
_journal_issue 15
_journal_name_full Organometallics
_journal_page_first 3873
_journal_paper_doi 10.1021/acs.organomet.5b00489
_journal_volume 34
_journal_year 2015
_chemical_formula_sum 'C26 H25 P Si'
_chemical_formula_weight 396.52
_chemical_name_systematic
; 
 ? 
;
_space_group_IT_number 15
_symmetry_cell_setting monoclinic
_symmetry_space_group_name_Hall '-C 2yc'
_symmetry_space_group_name_H-M 'C 1 2/c 1'
_atom_sites_solution_hydrogens geom
_atom_sites_solution_primary direct
_atom_sites_solution_secondary difmap
_audit_creation_method SHELXL-97
_cell_angle_alpha 90.00
_cell_angle_beta 97.917(5)
_cell_angle_gamma 90.00
_cell_formula_units_Z 8
_cell_length_a 22.808(2)
_cell_length_b 10.6966(10)
_cell_length_c 18.2194(17)
_cell_measurement_reflns_used 9729
_cell_measurement_temperature 288(2)
_cell_measurement_theta_max 28.55
_cell_measurement_theta_min 2.45
_cell_volume 4402.6(7)
_computing_cell_refinement 'Bruker SAINT'
_computing_data_collection 'Bruker APEX2'
_computing_data_reduction 'Bruker SAINT'
_computing_molecular_graphics Diamond
_computing_publication_material WinGX
_computing_structure_refinement 'SHELXL-2013 (Sheldrick 2013)'
_computing_structure_solution 'SHELXS-97 (Sheldrick 2008)'
_diffrn_ambient_temperature 288(2)
_diffrn_measured_fraction_theta_full 0.951
_diffrn_measured_fraction_theta_max 0.951
_diffrn_measurement_device_type 'Bruker Venture D8'
_diffrn_measurement_method '2\q/\w scans'
_diffrn_radiation_monochromator graphite
_diffrn_radiation_source 'fine-focus sealed tube'
_diffrn_radiation_type MoK\a
_diffrn_radiation_wavelength 0.71073
_diffrn_reflns_av_R_equivalents 0.0324
_diffrn_reflns_av_sigmaI/netI 0.0144
_diffrn_reflns_limit_h_max 31
_diffrn_reflns_limit_h_min -31
_diffrn_reflns_limit_k_max 14
_diffrn_reflns_limit_k_min -14
_diffrn_reflns_limit_l_max 24
_diffrn_reflns_limit_l_min -24
_diffrn_reflns_number 97772
_diffrn_reflns_theta_full 29.70
_diffrn_reflns_theta_max 29.70
_diffrn_reflns_theta_min 2.26
_exptl_absorpt_coefficient_mu 0.188
_exptl_absorpt_correction_T_max 0.7458
_exptl_absorpt_correction_T_min 0.7029
_exptl_absorpt_correction_type empirical
_exptl_absorpt_process_details 'SADABS (Bruker, 2000)'
_exptl_crystal_colour colourless
_exptl_crystal_density_diffrn 1.196
_exptl_crystal_density_method 'not measured'
_exptl_crystal_description block
_exptl_crystal_F_000 1680
_exptl_crystal_size_max 0.1
_exptl_crystal_size_mid 0.1
_exptl_crystal_size_min 0.1
_refine_diff_density_max 0.661
_refine_diff_density_min -0.220
_refine_diff_density_rms 0.057
_refine_ls_extinction_method none
_refine_ls_goodness_of_fit_ref 1.042
_refine_ls_hydrogen_treatment mixed
_refine_ls_matrix_type full
_refine_ls_number_parameters 259
_refine_ls_number_reflns 5951
_refine_ls_number_restraints 0
_refine_ls_restrained_S_all 1.042
_refine_ls_R_factor_all 0.0614
_refine_ls_R_factor_gt 0.0498
_refine_ls_shift/su_max 0.002
_refine_ls_shift/su_mean 0.000
_refine_ls_structure_factor_coef Fsqd
_refine_ls_weighting_details 'calc w=1/[\s^2^(Fo^2^)+(0.0741P)^2^+2.6000P] where P=(Fo^2^+2Fc^2^)/3'
_refine_ls_weighting_scheme calc
_refine_ls_wR_factor_gt 0.1337
_refine_ls_wR_factor_ref 0.1430
_reflns_number_gt 4910
_reflns_number_total 5951
_reflns_threshold_expression >2sigma(I)
_cod_data_source_file om5b00489_si_002.cif
_cod_data_source_block 1
_cod_depositor_comments
;
The following automatic conversions were performed:

'_symmetry_cell_setting' value 'Monoclinic' changed to 'monoclinic'
according to
/usr/data/users/saulius/crontab/automatic-downloads/rss-feeds/ACS/lib/dictionaries/cif_core.dic
dictionary named 'cif_core.dic' version 2.4.2 from 2011-04-26.

Automatic conversion script
Id: cif_fix_values 3271 2015-04-21 07:52:19Z andrius 

 Adding full bibliography for 4086126--4086131.cif.
;
_cod_original_sg_symbol_H-M C2/c
_cod_database_code 4086126

loop_
_symmetry_equiv_pos_as_xyz
'x, y, z'
'-x, y, -z+1/2'
'x+1/2, y+1/2, z'
'-x+1/2, y+1/2, -z+1/2'
'-x, -y, -z'
'x, -y, z-1/2'
'-x+1/2, -y+1/2, -z'
'x+1/2, -y+1/2, z-1/2'

loop_
_atom_site_label
_atom_site_type_symbol
_atom_site_fract_x
_atom_site_fract_y
_atom_site_fract_z
_atom_site_U_iso_or_equiv
_atom_site_adp_type
_atom_site_occupancy
_atom_site_symmetry_multiplicity
_atom_site_calc_flag
_atom_site_refinement_flags
P1 P 0.555770(17) 0.19672(4) 0.94653(2) 0.04295(12) Uani 1 1 d .
Si1 Si 0.66949(2) 0.02689(4) 0.93954(3) 0.05287(14) Uani 1 1 d .
C2 C 0.70363(11) 0.6071(2) 0.82345(15) 0.0788(6) Uani 1 1 d .
H2A H 0.7132 0.6785 0.8557 0.095 Uiso 1 1 calc R
H2B H 0.6873 0.6370 0.7746 0.095 Uiso 1 1 calc R
C15 C 0.66008(8) 0.52125(17) 0.85459(10) 0.0551(4) Uani 1 1 d .
C14 C 0.68602(7) 0.40250(16) 0.86735(8) 0.0465(3) Uani 1 1 d .
C19 C 0.65828(6) 0.29910(14) 0.89643(7) 0.0400(3) Uani 1 1 d .
C18 C 0.59921(6) 0.32229(14) 0.91218(8) 0.0423(3) Uani 1 1 d .
C30 C 0.55973(6) 0.22914(15) 1.04559(8) 0.0446(3) Uani 1 1 d .
C31 C 0.57087(9) 0.34504(18) 1.07816(10) 0.0579(4) Uani 1 1 d .
H31 H 0.5780 0.4135 1.0492 0.070 Uiso 1 1 calc R
C32 C 0.57140(10) 0.3597(2) 1.15411(11) 0.0718(6) Uani 1 1 d .
H32 H 0.5787 0.4379 1.1758 0.086 Uiso 1 1 calc R
C33 C 0.56115(9) 0.2589(3) 1.19710(11) 0.0769(6) Uani 1 1 d .
H33 H 0.5613 0.2690 1.2478 0.092 Uiso 1 1 calc R
C23 C 0.36406(10) 0.2961(2) 0.84876(15) 0.0825(7) Uani 1 1 d .
H23 H 0.3255 0.3149 0.8280 0.099 Uiso 1 1 calc R
C24 C 0.38052(9) 0.3050(3) 0.92370(15) 0.0907(8) Uani 1 1 d .
H24 H 0.3528 0.3289 0.9540 0.109 Uiso 1 1 calc R
C25 C 0.43829(8) 0.2787(2) 0.95499(12) 0.0693(5) Uani 1 1 d .
H25 H 0.4489 0.2852 1.0060 0.083 Uiso 1 1 calc R
C20 C 0.47976(7) 0.24314(16) 0.91121(9) 0.0475(3) Uani 1 1 d .
C21 C 0.46168(11) 0.2311(3) 0.83692(12) 0.0933(9) Uani 1 1 d .
H21 H 0.4885 0.2030 0.8065 0.112 Uiso 1 1 calc R
C22 C 0.40396(13) 0.2600(3) 0.80567(14) 0.1022(10) Uani 1 1 d .
H22 H 0.3932 0.2542 0.7547 0.123 Uiso 1 1 calc R
C34 C 0.55081(11) 0.1441(3) 1.16587(11) 0.0806(7) Uani 1 1 d .
H34 H 0.5440 0.0761 1.1953 0.097 Uiso 1 1 calc R
C35 C 0.55032(9) 0.1282(2) 1.09037(10) 0.0628(5) Uani 1 1 d .
H35 H 0.5436 0.0493 1.0695 0.075 Uiso 1 1 calc R
C10 C 0.69211(7) 0.18463(15) 0.90658(9) 0.0471(3) Uani 1 1 d .
C4 C 0.73686(11) -0.0731(2) 0.96097(16) 0.0874(7) Uani 1 1 d .
H4A H 0.7264 -0.1502 0.9828 0.131 Uiso 1 1 calc R
H4B H 0.7659 -0.0301 0.9950 0.131 Uiso 1 1 calc R
H4C H 0.7530 -0.0906 0.9161 0.131 Uiso 1 1 calc R
C3 C 0.61979(10) -0.0568(2) 0.86572(14) 0.0775(6) Uani 1 1 d .
H3A H 0.6422 -0.0834 0.8276 0.116 Uiso 1 1 calc R
H3B H 0.5887 -0.0016 0.8449 0.116 Uiso 1 1 calc R
H3C H 0.6029 -0.1284 0.8867 0.116 Uiso 1 1 calc R
C11 C 0.74909(8) 0.18856(19) 0.88755(13) 0.0675(5) Uani 1 1 d .
H11 H 0.7716 0.1159 0.8945 0.081 Uiso 1 1 calc R
C12 C 0.77553(9) 0.2931(2) 0.85876(15) 0.0773(6) Uani 1 1 d .
H12 H 0.8140 0.2887 0.8474 0.093 Uiso 1 1 calc R
C13 C 0.74395(8) 0.3999(2) 0.84790(11) 0.0616(5) Uani 1 1 d .
C1 C 0.75841(11) 0.5268(2) 0.81942(16) 0.0849(7) Uani 1 1 d .
H1A H 0.7668 0.5210 0.7688 0.102 Uiso 1 1 calc R
H1B H 0.7926 0.5622 0.8499 0.102 Uiso 1 1 calc R
C16 C 0.60436(9) 0.54016(18) 0.87089(11) 0.0623(5) Uani 1 1 d .
H16 H 0.5863 0.6179 0.8635 0.075 Uiso 1 1 calc R
C17 C 0.57486(8) 0.44005(17) 0.89902(10) 0.0558(4) Uani 1 1 d .
H17 H 0.5366 0.4534 0.9095 0.067 Uiso 1 1 calc R
H1 H 0.6471(10) 0.027(2) 1.0102(12) 0.071(6) Uiso 1 1 d .

loop_
_atom_site_aniso_label
_atom_site_aniso_U_11
_atom_site_aniso_U_22
_atom_site_aniso_U_33
_atom_site_aniso_U_23
_atom_site_aniso_U_13
_atom_site_aniso_U_12
P1 0.0413(2) 0.0447(2) 0.0440(2) 0.00175(15) 0.01009(15) 0.00478(15)
Si1 0.0510(3) 0.0463(3) 0.0595(3) -0.00385(19) 0.0012(2) 0.01226(19)
C2 0.0789(14) 0.0695(13) 0.0909(15) 0.0172(11) 0.0224(12) -0.0167(11)
C15 0.0587(10) 0.0547(9) 0.0522(9) 0.0066(7) 0.0091(7) -0.0061(8)
C14 0.0422(7) 0.0528(9) 0.0445(7) -0.0050(6) 0.0057(6) -0.0055(6)
C19 0.0364(6) 0.0468(8) 0.0363(6) -0.0058(5) 0.0026(5) 0.0004(5)
C18 0.0406(7) 0.0466(8) 0.0409(7) 0.0033(6) 0.0094(5) 0.0054(6)
C30 0.0372(7) 0.0533(8) 0.0437(7) 0.0039(6) 0.0071(5) 0.0034(6)
C31 0.0638(10) 0.0571(10) 0.0519(9) 0.0000(8) 0.0043(8) 0.0109(8)
C32 0.0737(13) 0.0818(14) 0.0577(11) -0.0170(10) 0.0018(9) 0.0152(11)
C33 0.0628(12) 0.125(2) 0.0441(9) -0.0036(11) 0.0094(8) -0.0024(13)
C23 0.0464(10) 0.0936(17) 0.1010(18) 0.0176(13) -0.0133(11) -0.0038(10)
C24 0.0438(10) 0.135(2) 0.0941(17) 0.0119(16) 0.0118(10) 0.0145(12)
C25 0.0442(9) 0.1025(16) 0.0617(11) 0.0016(10) 0.0090(8) 0.0087(10)
C20 0.0409(7) 0.0534(9) 0.0484(8) 0.0014(7) 0.0066(6) -0.0006(6)
C21 0.0674(13) 0.161(3) 0.0499(10) -0.0067(13) 0.0018(9) 0.0233(15)
C22 0.0797(16) 0.155(3) 0.0631(13) 0.0028(16) -0.0205(12) 0.0124(18)
C34 0.0792(14) 0.1131(19) 0.0501(10) 0.0184(11) 0.0112(9) -0.0251(13)
C35 0.0658(11) 0.0700(12) 0.0526(9) 0.0093(8) 0.0080(8) -0.0165(9)
C10 0.0371(7) 0.0490(8) 0.0536(8) -0.0125(7) 0.0012(6) 0.0029(6)
C4 0.0770(15) 0.0776(15) 0.1051(18) 0.0029(13) 0.0032(13) 0.0380(12)
C3 0.0728(13) 0.0610(12) 0.0971(16) -0.0284(11) 0.0059(11) -0.0053(10)
C11 0.0400(8) 0.0622(11) 0.1011(15) -0.0159(10) 0.0127(9) 0.0059(8)
C12 0.0403(9) 0.0846(15) 0.1111(18) -0.0177(13) 0.0244(10) -0.0062(9)
C13 0.0458(9) 0.0705(12) 0.0706(11) -0.0109(9) 0.0148(8) -0.0140(8)
C1 0.0692(14) 0.0873(16) 0.1035(18) 0.0049(13) 0.0307(12) -0.0245(12)
C16 0.0691(11) 0.0510(10) 0.0692(11) 0.0183(8) 0.0180(9) 0.0128(8)
C17 0.0515(9) 0.0558(10) 0.0632(10) 0.0145(8) 0.0193(7) 0.0146(7)

loop_
_atom_type_symbol
_atom_type_description
_atom_type_scat_dispersion_real
_atom_type_scat_dispersion_imag
_atom_type_scat_source
C C 0.0033 0.0016 'International Tables Vol C Tables 4.2.6.8 and 6.1.1.4'
H H 0.0000 0.0000 'International Tables Vol C Tables 4.2.6.8 and 6.1.1.4'
Si Si 0.0817 0.0704 'International Tables Vol C Tables 4.2.6.8 and 6.1.1.4'
P P 0.1023 0.0942 'International Tables Vol C Tables 4.2.6.8 and 6.1.1.4'

loop_
_geom_angle_atom_site_label_1
_geom_angle_atom_site_label_2
_geom_angle_atom_site_label_3
_geom_angle
C30 P1 C18 104.06(7)
C30 P1 C20 102.19(7)
C18 P1 C20 102.22(7)
C3 Si1 C4 106.05(12)
C3 Si1 C10 111.44(10)
C4 Si1 C10 109.00(11)
C15 C2 C1 105.04(17)
C16 C15 C14 118.86(16)
C16 C15 C2 132.13(18)
C14 C15 C2 109.02(17)
C15 C14 C19 124.67(14)
C15 C14 C13 111.25(16)
C19 C14 C13 124.08(16)
C14 C19 C18 114.85(13)
C14 C19 C10 116.90(13)
C18 C19 C10 128.25(14)
C17 C18 C19 119.16(14)
C17 C18 P1 120.26(12)
C19 C18 P1 120.55(11)
C31 C30 C35 118.63(16)
C31 C30 P1 125.10(13)
C35 C30 P1 116.26(14)
C30 C31 C32 120.25(19)
C33 C32 C31 120.0(2)
C34 C33 C32 120.27(19)
C22 C23 C24 119.4(2)
C23 C24 C25 120.6(2)
C20 C25 C24 120.5(2)
C21 C20 C25 117.65(17)
C21 C20 P1 117.67(14)
C25 C20 P1 124.42(13)
C20 C21 C22 121.5(2)
C23 C22 C21 120.3(2)
C33 C34 C35 120.3(2)
C34 C35 C30 120.5(2)
C11 C10 C19 116.30(16)
C11 C10 Si1 114.34(13)
C19 C10 Si1 129.34(12)
C10 C11 C12 125.50(18)
C13 C12 C11 118.67(17)
C12 C13 C14 118.53(18)
C12 C13 C1 132.47(18)
C14 C13 C1 108.97(18)
C13 C1 C2 105.72(16)
C15 C16 C17 118.52(17)
C18 C17 C16 123.93(16)

loop_
_geom_bond_atom_site_label_1
_geom_bond_atom_site_label_2
_geom_bond_distance
P1 C30 1.8277(16)
P1 C18 1.8298(16)
P1 C20 1.8328(16)
Si1 C3 1.864(2)
Si1 C4 1.869(2)
Si1 C10 1.8865(18)
C2 C15 1.519(3)
C2 C1 1.526(4)
C15 C16 1.359(3)
C15 C14 1.407(2)
C14 C19 1.413(2)
C14 C13 1.414(2)
C19 C18 1.437(2)
C19 C10 1.445(2)
C18 C17 1.384(2)
C30 C31 1.383(3)
C30 C35 1.387(2)
C31 C32 1.391(3)
C32 C33 1.372(3)
C33 C34 1.359(4)
C23 C22 1.338(4)
C23 C24 1.368(4)
C24 C25 1.391(3)
C25 C20 1.372(3)
C20 C21 1.366(3)
C21 C22 1.395(3)
C34 C35 1.385(3)
C10 C11 1.391(2)
C11 C12 1.406(3)
C12 C13 1.351(3)
C13 C1 1.506(3)
C16 C17 1.399(3)
